data_9003819
loop_
_publ_author_name
'Bosi, F.'
'Agrosi, G.'
'Lucchesi, S.'
'Melchiorre, G.'
'Scandale, E.'

_publ_section_title
;
 Mn-tourmaline from island of Elba (Italy): Crystal chemistry.
 Sample: Tsl2z
;
_journal_name_full 'American Mineralogist'
_journal_page_first 1661
_journal_page_last 1668
_journal_paper_doi 10.2138/am.2005.1852
_journal_volume 90
_journal_year 2005
_chemical_compound_source 'Elba, Italy'
_chemical_formula_sum
;Al7.251 B3.024 Ca0.025 F0.525 H3.388 K0.004 Li0.78 Mn0.978 Na0.776 O30.475
 Si5.922 Ti0.033 Zn0.012
;
_chemical_name_mineral Mn-foitite
_space_group_IT_number 160
_symmetry_space_group_name_Hall 'R 3 -2"'
_symmetry_space_group_name_H-M 'R 3 m :H'
_cell_angle_alpha 90
_cell_angle_beta 90
_cell_angle_gamma 120
_cell_formula_units_Z 3
_cell_length_a 15.9137
_cell_length_b 15.9137
_cell_length_c 7.1302
_cell_volume 1563.776
_database_code_amcsd 0003943
_exptl_crystal_density_diffrn 3.110
_cod_original_sg_symbol_H-M 'R 3 m'
_cod_original_formula_sum
;Na.776 Ca.025 K.004 Al7.251 Mn.978 Li.78 Ti.033 Zn.012 B3.024 Si5.922 F.525
 O30.475 H3.388
;
_cod_database_code 9003819

loop_
_space_group_symop_operation_xyz
x,y,z
2/3+x,1/3+y,1/3+z
1/3+x,2/3+y,2/3+z
x,x-y,z
2/3+x,1/3+x-y,1/3+z
1/3+x,2/3+x-y,2/3+z
-y,-x,z
2/3-y,1/3-x,1/3+z
1/3-y,2/3-x,2/3+z
-x+y,y,z
2/3-x+y,1/3+y,1/3+z
1/3-x+y,2/3+y,2/3+z
-y,x-y,z
2/3-y,1/3+x-y,1/3+z
1/3-y,2/3+x-y,2/3+z
-x+y,-x,z
2/3-x+y,1/3-x,1/3+z
1/3-x+y,2/3-x,2/3+z

loop_
_atom_site_label
_atom_site_fract_x
_atom_site_fract_y
_atom_site_fract_z
_atom_site_occupancy
_atom_site_U_iso_or_equiv
_atom_site_type_symbol
_atom_site_attached_hydrogens
NaX 0.00000 0.00000 0.23166 0.77600 0.02330 Na 0
CaX 0.00000 0.00000 0.23166 0.02500 0.02330 Ca 0
KX 0.00000 0.00000 0.23166 0.00400 0.02330 K 0
AlY 0.12330 0.06165 0.62683 0.42100 0.00890 Al 0
MnY 0.12330 0.06165 0.62683 0.30400 0.00890 Mn 0
LiY 0.12330 0.06165 0.62683 0.26000 0.00890 Li 0
TiY 0.12330 0.06165 0.62683 0.01100 0.00890 Ti 0
ZnY 0.12330 0.06165 0.62683 0.00400 0.00890 Zn 0
AlZ 0.29771 0.26099 0.61151 0.98900 0.00560 Al 0
MnZ 0.29771 0.26099 0.61151 0.01100 0.00560 Mn 0
B 0.10975 0.21950 0.45422 1.00000 0.00580 B 0
SiT 0.19195 0.18999 0.00000 0.98700 0.00453 Si 0
AlT 0.19195 0.18999 0.00000 0.00900 0.00453 Al 0
BT 0.19195 0.18999 0.00000 0.00400 0.00453 B 0
F1W 0.00000 0.00000 0.78207 0.52500 0.06200 F 0
O-H1W 0.00000 0.00000 0.78207 0.38800 0.06200 O 1
O1W 0.00000 0.00000 0.78207 0.08700 0.06200 O 0
O2 0.06098 0.12196 0.48263 1.00000 0.02000 O 0
O3V 0.26871 0.13436 0.51005 1.00000 0.01060 O 0
O4 0.09330 0.18660 0.07079 1.00000 0.00850 O 0
O5 0.18656 0.09328 0.09286 1.00000 0.00840 O 0
O6 0.19712 0.18702 0.77570 1.00000 0.00720 O 0
O7 0.28555 0.28583 0.08029 1.00000 0.00600 O 0
O8 0.20999 0.27077 0.44151 1.00000 0.00760 O 0
H3 0.26890 0.13450 0.37790 1.00000 0.08000 H 0

loop_
_cod_changelog_entry_id
_cod_changelog_entry_author
_cod_changelog_entry_date
_cod_changelog_entry_text
1
;cod-tools version 3.8.0
Id: cif_guess_AMCSD_atom_types 9581 2023-05-17 12:35:41Z saulius
;
2023-05-23T09:14:47+03:00
;Derived atom types and hydrogen counts
from atom names that follow the AMCSD naming convention
(Wat == water, O-H == hydroxyl).
;

loop_
_cod_related_entry_id
_cod_related_entry_database
_cod_related_entry_code
1 AMCSD 0003943
